data_4121563
loop_
_publ_author_name
'Han, Xin-Bao'
'Zhang, Zhi-Ming'
'Zhang, Teng'
'Li, Yang-Guang'
'Lin, Wenbin'
'You, Wansheng'
'Su, Zhong-Min'
'Wang, En-Bo'

_publ_section_title
;
 Polyoxometalate-based cobalt-phosphate molecular catalysts for visible
 light-driven water oxidation.
;
_journal_issue 14
_journal_name_full 'Journal of the American Chemical Society'
_journal_page_first 5359
_journal_page_last 5366
_journal_paper_doi 10.1021/ja412886e
_journal_volume 136
_journal_year 2014
_chemical_formula_sum 'As4 Co16 H120 Na28 O218 P4 W36'
_chemical_formula_weight 12237.72
_chemical_name_systematic
; 
 ? 
;
_space_group_IT_number 203
_symmetry_cell_setting cubic
_symmetry_space_group_name_Hall '-F 2uv 2vw 3'
_symmetry_space_group_name_H-M 'F d -3 :2'
_atom_sites_solution_hydrogens none
_atom_sites_solution_primary direct
_atom_sites_solution_secondary difmap
_audit_creation_method SHELXL-97
_cell_angle_alpha 90.00
_cell_angle_beta 90.00
_cell_angle_gamma 90.00
_cell_formula_units_Z 8
_cell_length_a 35.514(4)
_cell_length_b 35.514(4)
_cell_length_c 35.514(4)
_cell_measurement_temperature 296(2)
_cell_measurement_theta_max 25.00
_cell_measurement_theta_min 1.90
_cell_volume 44792(9)
_computing_structure_refinement 'SHELXL-97 (Sheldrick, 1997)'
_computing_structure_solution 'SHELXS-97 (Sheldrick, 1990)'
_diffrn_ambient_temperature 296(2)
_diffrn_measured_fraction_theta_full 0.996
_diffrn_measured_fraction_theta_max 0.996
_diffrn_measurement_device_type 'Bruker APEX area-detector diffractometer'
_diffrn_measurement_method '\f and \w scan'
_diffrn_radiation_monochromator graphite
_diffrn_radiation_source 'fine-focus sealed tube'
_diffrn_radiation_type MoK\a
_diffrn_radiation_wavelength 0.71073
_diffrn_reflns_av_R_equivalents 0.1353
_diffrn_reflns_av_sigmaI/netI 0.0462
_diffrn_reflns_limit_h_max 42
_diffrn_reflns_limit_h_min -37
_diffrn_reflns_limit_k_max 41
_diffrn_reflns_limit_k_min -42
_diffrn_reflns_limit_l_max 42
_diffrn_reflns_limit_l_min -41
_diffrn_reflns_number 56569
_diffrn_reflns_theta_full 25.00
_diffrn_reflns_theta_max 25.00
_diffrn_reflns_theta_min 1.90
_exptl_absorpt_coefficient_mu 20.337
_exptl_absorpt_correction_T_max 0.1504
_exptl_absorpt_correction_T_min 0.0892
_exptl_absorpt_correction_type multi-scan
_exptl_absorpt_process_details 'ABSCOR by T.Higashi    8 March, 1995'
_exptl_crystal_colour 'dark purple'
_exptl_crystal_density_diffrn 3.629
_exptl_crystal_density_method 'not measured'
_exptl_crystal_description BLOCK
_exptl_crystal_F_000 43680
_exptl_crystal_size_max 0.23
_exptl_crystal_size_mid 0.19
_exptl_crystal_size_min 0.15
_refine_diff_density_max 3.770
_refine_diff_density_min -3.280
_refine_diff_density_rms 0.390
_refine_ls_extinction_method none
_refine_ls_goodness_of_fit_ref 1.081
_refine_ls_hydrogen_treatment none
_refine_ls_matrix_type full
_refine_ls_number_parameters 226
_refine_ls_number_reflns 3302
_refine_ls_number_restraints 0
_refine_ls_restrained_S_all 1.081
_refine_ls_R_factor_all 0.0768
_refine_ls_R_factor_gt 0.0545
_refine_ls_shift/su_max 0.002
_refine_ls_shift/su_mean 0.000
_refine_ls_structure_factor_coef Fsqd
_refine_ls_weighting_details 'calc w=1/[\s^2^(Fo^2^)+(0.1300P)^2^+299.0000P] where P=(Fo^2^+2Fc^2^)/3'
_refine_ls_weighting_scheme calc
_refine_ls_wR_factor_gt 0.1731
_refine_ls_wR_factor_ref 0.1898
_reflns_number_gt 2519
_reflns_number_total 3302
_reflns_threshold_expression >2sigma(I)
_cod_data_source_file ja412886e_si_005.cif
_cod_data_source_block 1
_cod_depositor_comments
;
The following automatic conversions were performed:

'_symmetry_cell_setting' value 'Cubic' changed to 'cubic' according
to
/usr/data/users/saulius/automatic-downloads/rss-feeds/ACS/lib/dictionaries/cif_core.dic
dictionary named 'cif_core.dic' version 2.4.2 from 2011-04-26.

Automatic conversion script
Id: cif_fix_values 2281 2013-09-26 08:29:07Z andrius 

 Adding full bibliography for 4121557--4121563.cif.
;
_cod_original_cell_volume 44793(9)
_cod_original_sg_symbol_H-M Fd-3
_cod_original_formula_sum ' As4 Co16 H120 Na28 O218 P4 W36'
_cod_database_code 4121563

loop_
_symmetry_equiv_pos_as_xyz
'x, y, z'
'-x+1/4, -y+1/4, z'
'-x+1/4, y, -z+1/4'
'x, -y+1/4, -z+1/4'
'z, x, y'
'z, -x+1/4, -y+1/4'
'-z+1/4, -x+1/4, y'
'-z+1/4, x, -y+1/4'
'y, z, x'
'-y+1/4, z, -x+1/4'
'y, -z+1/4, -x+1/4'
'-y+1/4, -z+1/4, x'
'x, y+1/2, z+1/2'
'-x+1/4, -y+3/4, z+1/2'
'-x+1/4, y+1/2, -z+3/4'
'x, -y+3/4, -z+3/4'
'z, x+1/2, y+1/2'
'z, -x+3/4, -y+3/4'
'-z+1/4, -x+3/4, y+1/2'
'-z+1/4, x+1/2, -y+3/4'
'y, z+1/2, x+1/2'
'-y+1/4, z+1/2, -x+3/4'
'y, -z+3/4, -x+3/4'
'-y+1/4, -z+3/4, x+1/2'
'x+1/2, y, z+1/2'
'-x+3/4, -y+1/4, z+1/2'
'-x+3/4, y, -z+3/4'
'x+1/2, -y+1/4, -z+3/4'
'z+1/2, x, y+1/2'
'z+1/2, -x+1/4, -y+3/4'
'-z+3/4, -x+1/4, y+1/2'
'-z+3/4, x, -y+3/4'
'y+1/2, z, x+1/2'
'-y+3/4, z, -x+3/4'
'y+1/2, -z+1/4, -x+3/4'
'-y+3/4, -z+1/4, x+1/2'
'x+1/2, y+1/2, z'
'-x+3/4, -y+3/4, z'
'-x+3/4, y+1/2, -z+1/4'
'x+1/2, -y+3/4, -z+1/4'
'z+1/2, x+1/2, y'
'z+1/2, -x+3/4, -y+1/4'
'-z+3/4, -x+3/4, y'
'-z+3/4, x+1/2, -y+1/4'
'y+1/2, z+1/2, x'
'-y+3/4, z+1/2, -x+1/4'
'y+1/2, -z+3/4, -x+1/4'
'-y+3/4, -z+3/4, x'
'-x, -y, -z'
'x-1/4, y-1/4, -z'
'x-1/4, -y, z-1/4'
'-x, y-1/4, z-1/4'
'-z, -x, -y'
'-z, x-1/4, y-1/4'
'z-1/4, x-1/4, -y'
'z-1/4, -x, y-1/4'
'-y, -z, -x'
'y-1/4, -z, x-1/4'
'-y, z-1/4, x-1/4'
'y-1/4, z-1/4, -x'
'-x, -y+1/2, -z+1/2'
'x-1/4, y+1/4, -z+1/2'
'x-1/4, -y+1/2, z+1/4'
'-x, y+1/4, z+1/4'
'-z, -x+1/2, -y+1/2'
'-z, x+1/4, y+1/4'
'z-1/4, x+1/4, -y+1/2'
'z-1/4, -x+1/2, y+1/4'
'-y, -z+1/2, -x+1/2'
'y-1/4, -z+1/2, x+1/4'
'-y, z+1/4, x+1/4'
'y-1/4, z+1/4, -x+1/2'
'-x+1/2, -y, -z+1/2'
'x+1/4, y-1/4, -z+1/2'
'x+1/4, -y, z+1/4'
'-x+1/2, y-1/4, z+1/4'
'-z+1/2, -x, -y+1/2'
'-z+1/2, x-1/4, y+1/4'
'z+1/4, x-1/4, -y+1/2'
'z+1/4, -x, y+1/4'
'-y+1/2, -z, -x+1/2'
'y+1/4, -z, x+1/4'
'-y+1/2, z-1/4, x+1/4'
'y+1/4, z-1/4, -x+1/2'
'-x+1/2, -y+1/2, -z'
'x+1/4, y+1/4, -z'
'x+1/4, -y+1/2, z-1/4'
'-x+1/2, y+1/4, z-1/4'
'-z+1/2, -x+1/2, -y'
'-z+1/2, x+1/4, y-1/4'
'z+1/4, x+1/4, -y'
'z+1/4, -x+1/2, y-1/4'
'-y+1/2, -z+1/2, -x'
'y+1/4, -z+1/2, x-1/4'
'-y+1/2, z+1/4, x-1/4'
'y+1/4, z+1/4, -x'

loop_
_atom_site_label
_atom_site_type_symbol
_atom_site_fract_x
_atom_site_fract_y
_atom_site_fract_z
_atom_site_U_iso_or_equiv
_atom_site_adp_type
_atom_site_occupancy
_atom_site_symmetry_multiplicity
_atom_site_calc_flag
_atom_site_refinement_flags
_atom_site_disorder_assembly
_atom_site_disorder_group
W1 W 0.09519(2) 0.98851(2) 0.28921(2) 0.0332(3) Uani 1 1 d . A .
W2 W 0.03727(2) 1.07353(2) 0.31490(2) 0.0326(3) Uani 1 1 d . A .
W3 W -0.00163(5) 0.97634(4) 0.32782(4) 0.0464(4) Uani 0.55 1 d P A 1
O14 O 0.0037(11) 0.9637(10) 0.3753(9) 0.095(13) Uani 0.55 1 d P A 1
O16 O -0.04426(5) 1.00732(6) 0.31969(5) 0.0500(5) Uani 0.55 1 d P A 1
W4 W -0.04426(5) 1.00732(6) 0.31969(5) 0.0500(5) Uani 0.45 1 d P A 2
O15 O -0.0711(9) 1.0169(10) 0.3645(11) 0.068(12) Uani 0.45 1 d P A 2
O17 O -0.00163(5) 0.97634(4) 0.32782(4) 0.0464(4) Uani 0.45 1 d P A 2
As1 As 0.01412(5) 1.01412(5) 0.23588(5) 0.0260(7) Uani 1 3 d S A .
Co1 Co 0.10799(7) 1.02198(6) 0.20207(6) 0.0276(5) Uani 1 1 d . . .
Co2 Co 0.15732(6) 1.09268(6) 0.09268(6) 0.0258(9) Uani 1 3 d S . .
P1 P 0.17862(12) 1.07138(12) 0.17862(12) 0.0238(16) Uani 1 3 d S . .
O1 O 0.0046(4) 1.0294(4) 0.3300(3) 0.044(3) Uani 1 1 d . . .
O2 O -0.0103(4) 1.0991(4) 0.3090(4) 0.042(3) Uani 1 1 d . . .
O3 O 0.1229(4) 0.9773(4) 0.3272(4) 0.054(4) Uani 1 1 d . . .
O4 O 0.1279(3) 1.0101(3) 0.2559(4) 0.034(3) Uani 1 1 d . A .
O5 O 0.1610(3) 1.0323(3) 0.1807(3) 0.028(3) Uani 1 1 d . . .
O6 O 0.0613(3) 1.1069(3) 0.2867(3) 0.033(3) Uani 1 1 d . . .
O7 O 0.1531(3) 1.0789(3) 0.0360(3) 0.029(3) Uani 1 1 d . . .
O8 O 0.1534(3) 1.0966(3) 0.1534(3) 0.028(4) Uani 1 3 d S . .
O9 O 0.0732(4) 1.0334(4) 0.3043(4) 0.042(3) Uani 1 1 d . . .
O10 O 0.0157(3) 1.0577(4) 0.2537(3) 0.036(3) Uani 1 1 d . . .
O11 O 0.0470(4) 0.9654(4) 0.3086(4) 0.053(4) Uani 1 1 d . . .
O12 O -0.0140(4) 0.9860(4) 0.2640(4) 0.049(6) Uani 1 3 d S . .
O13 O 0.0498(4) 1.0873(5) 0.3590(4) 0.051(4) Uani 1 1 d . . .
Na1 Na 0.1863(3) 1.0409(3) 0.2712(3) 0.083(3) Uani 1 1 d . . .
O1W O 0.1973(4) 0.9921(5) 0.3189(4) 0.058(4) Uani 1 1 d . . .
O2W O 0.1474(5) 1.0815(6) 0.3092(6) 0.091(7) Uani 1 1 d . . .
O3W O 0.2500 1.0000 0.2500 0.063(10) Uiso 1 6 d S . 1
O4W O 0.2199(16) 1.0065(13) 0.2231(17) 0.071(15) Uiso 0.33 1 d P . 2
O5W O -0.0515(11) 1.1188(11) 0.3753(12) 0.097(12) Uiso 0.54 1 d P B 1
O6W O -0.0227(12) 1.1044(13) 0.4010(13) 0.091(13) Uiso 0.46 1 d P C 2
O7W O -0.1207(13) 1.0841(12) 0.3321(12) 0.105(13) Uiso 0.54 1 d P D 1
O8W O -0.1023(13) 1.1148(13) 0.3483(13) 0.090(13) Uiso 0.46 1 d P E 2

loop_
_atom_site_aniso_label
_atom_site_aniso_U_11
_atom_site_aniso_U_22
_atom_site_aniso_U_33
_atom_site_aniso_U_23
_atom_site_aniso_U_13
_atom_site_aniso_U_12
W1 0.0370(5) 0.0359(5) 0.0267(4) 0.0052(3) -0.0028(3) 0.0045(3)
W2 0.0355(5) 0.0374(5) 0.0250(4) -0.0023(3) 0.0020(3) 0.0016(3)
W3 0.0536(9) 0.0500(9) 0.0356(8) 0.0132(7) 0.0108(7) -0.0041(7)
O14 0.13(3) 0.10(3) 0.056(19) 0.039(18) 0.03(2) -0.05(2)
O16 0.0479(11) 0.0582(12) 0.0438(10) 0.0052(9) 0.0137(8) -0.0020(9)
W4 0.0479(11) 0.0582(12) 0.0438(10) 0.0052(9) 0.0137(8) -0.0020(9)
O15 0.05(2) 0.06(2) 0.09(3) 0.05(2) -0.016(19) -0.033(18)
O17 0.0536(9) 0.0500(9) 0.0356(8) 0.0132(7) 0.0108(7) -0.0041(7)
As1 0.0260(7) 0.0260(7) 0.0260(7) 0.0018(7) 0.0018(7) -0.0018(7)
Co1 0.0304(12) 0.0248(12) 0.0274(12) 0.0022(10) 0.0004(10) 0.0016(10)
Co2 0.0258(9) 0.0258(9) 0.0258(9) -0.0020(9) 0.0020(9) 0.0020(9)
P1 0.0238(16) 0.0238(16) 0.0238(16) 0.0004(17) -0.0004(17) 0.0004(17)
O1 0.052(9) 0.056(9) 0.024(7) -0.002(6) 0.005(6) -0.007(7)
O2 0.033(7) 0.058(9) 0.035(7) -0.013(6) 0.011(6) 0.001(6)
O3 0.040(8) 0.076(11) 0.047(9) 0.011(8) -0.002(7) 0.027(8)
O4 0.032(7) 0.025(6) 0.044(8) -0.002(6) -0.004(6) 0.003(5)
O5 0.026(6) 0.032(6) 0.025(6) -0.001(5) 0.002(5) 0.000(5)
O6 0.032(7) 0.040(7) 0.027(6) 0.003(5) 0.007(5) 0.005(6)
O7 0.032(6) 0.028(6) 0.026(6) -0.004(5) -0.001(5) 0.002(5)
O8 0.028(4) 0.028(4) 0.028(4) -0.005(5) 0.005(5) -0.005(5)
O9 0.045(8) 0.047(8) 0.033(7) 0.003(6) -0.005(6) 0.006(6)
O10 0.033(7) 0.038(7) 0.036(7) -0.011(6) 0.003(6) 0.005(6)
O11 0.038(8) 0.063(10) 0.058(10) 0.013(8) 0.009(7) -0.007(7)
O12 0.049(6) 0.049(6) 0.049(6) -0.003(7) -0.003(7) 0.003(7)
O13 0.049(9) 0.080(11) 0.023(7) -0.016(7) -0.001(6) 0.009(8)
Na1 0.068(7) 0.094(8) 0.087(8) 0.000(7) -0.014(6) -0.005(6)
O1W 0.057(10) 0.066(11) 0.051(9) 0.010(8) -0.014(8) -0.008(8)
O2W 0.066(12) 0.118(17) 0.090(15) -0.014(13) 0.017(11) -0.032(12)

loop_
_atom_type_symbol
_atom_type_description
_atom_type_scat_dispersion_real
_atom_type_scat_dispersion_imag
_atom_type_scat_source
O O 0.0106 0.0060 'International Tables Vol C Tables 4.2.6.8 and 6.1.1.4'
H H 0.0000 0.0000 'International Tables Vol C Tables 4.2.6.8 and 6.1.1.4'
W W -0.8490 6.8722 'International Tables Vol C Tables 4.2.6.8 and 6.1.1.4'
As As 0.0499 2.0058 'International Tables Vol C Tables 4.2.6.8 and 6.1.1.4'
Co Co 0.3494 0.9721 'International Tables Vol C Tables 4.2.6.8 and 6.1.1.4'
P P 0.1023 0.0942 'International Tables Vol C Tables 4.2.6.8 and 6.1.1.4'
Na Na 0.0362 0.0249 'International Tables Vol C Tables 4.2.6.8 and 6.1.1.4'

loop_
_geom_angle_atom_site_label_1
_geom_angle_atom_site_label_2
_geom_angle_atom_site_label_3
_geom_angle
_geom_angle_site_symmetry_1
_geom_angle_site_symmetry_3
O3 W1 O4 103.9(6) . .
O3 W1 O9 102.4(6) . .
O4 W1 O9 95.5(6) . .
O3 W1 O2 99.7(6) . 11_465
O4 W1 O2 88.7(5) . 11_465
O9 W1 O2 155.8(5) . 11_465
O3 W1 O11 97.1(7) . .
O4 W1 O11 158.6(6) . .
O9 W1 O11 83.8(6) . .
O2 W1 O11 83.7(6) 11_465 .
O3 W1 O10 173.1(6) . 11_465
O4 W1 O10 77.1(5) . 11_465
O9 W1 O10 84.3(5) . 11_465
O2 W1 O10 73.4(5) 11_465 11_465
O11 W1 O10 81.6(6) . 11_465
O13 W2 O6 101.6(7) . .
O13 W2 O9 102.5(6) . .
O6 W2 O9 93.7(6) . .
O13 W2 O2 101.2(6) . .
O6 W2 O2 92.7(6) . .
O9 W2 O2 153.6(5) . .
O13 W2 O1 97.4(6) . .
O6 W2 O1 161.0(5) . .
O9 W2 O1 81.9(6) . .
O2 W2 O1 83.8(6) . .
O13 W2 O10 175.4(6) . .
O6 W2 O10 78.3(5) . .
O9 W2 O10 82.1(5) . .
O2 W2 O10 74.3(5) . .
O1 W2 O10 82.8(5) . .
O14 W3 O1 101.6(13) . .
O14 W3 O11 101.2(14) . .
O1 W3 O11 96.3(6) . .
O14 W3 O16 112.5(14) . .
O1 W3 O16 61.6(4) . .
O11 W3 O16 142.3(5) . .
O14 W3 O16 109.8(13) . 11_465
O1 W3 O16 142.9(4) . 11_465
O11 W3 O16 59.1(5) . 11_465
O16 W3 O16 119.94(13) . 11_465
O14 W3 O12 172.3(12) . .
O1 W3 O12 85.2(5) . .
O11 W3 O12 81.5(6) . .
O16 W3 O12 67.43(18) . .
O16 W3 O12 65.26(19) 11_465 .
W3 O16 W3 119.80(13) . 8_566
O10 As1 O10 109.3(4) 11_465 .
O10 As1 O10 109.3(4) 11_465 8_566
O10 As1 O10 109.3(4) . 8_566
O10 As1 O12 109.6(4) 11_465 .
O10 As1 O12 109.6(4) . .
O10 As1 O12 109.6(4) 8_566 .
O5 Co1 O4 93.6(5) . .
O5 Co1 O7 94.3(5) . 3
O4 Co1 O7 94.2(4) . 3
O5 Co1 O7 96.0(5) . 9_465
O4 Co1 O7 169.6(5) . 9_465
O7 Co1 O7 81.2(6) 3 9_465
O5 Co1 O6 96.2(5) . 11_465
O4 Co1 O6 90.8(5) . 11_465
O7 Co1 O6 168.1(5) 3 11_465
O7 Co1 O6 92.2(5) 9_465 11_465
O5 Co1 O10 163.4(5) . 11_465
O4 Co1 O10 74.2(5) . 11_465
O7 Co1 O10 97.7(4) 3 11_465
O7 Co1 O10 97.2(4) 9_465 11_465
O6 Co1 O10 73.3(4) 11_465 11_465
O7 Co2 O7 81.9(5) 7_564 .
O7 Co2 O7 81.9(5) 7_564 10_665
O7 Co2 O7 81.9(5) . 10_665
O7 Co2 O8 90.4(5) 7_564 4_575
O7 Co2 O8 107.0(4) . 4_575
O7 Co2 O8 167.4(3) 10_665 4_575
O7 Co2 O8 107.0(4) 7_564 .
O7 Co2 O8 167.4(3) . .
O7 Co2 O8 90.4(5) 10_665 .
O8 Co2 O8 82.3(7) 4_575 .
O7 Co2 O8 167.4(3) 7_564 3
O7 Co2 O8 90.4(5) . 3
O7 Co2 O8 107.0(4) 10_665 3
O8 Co2 O8 82.3(7) 4_575 3
O8 Co2 O8 82.3(7) . 3
O5 P1 O5 110.4(5) . 6_566
O5 P1 O5 110.4(5) . 12_665
O5 P1 O5 110.4(5) 6_566 12_665
O5 P1 O8 108.5(5) . .
O5 P1 O8 108.5(5) 6_566 .
O5 P1 O8 108.5(5) 12_665 .
O5 P1 Na1 107.6(6) . 6_566
O5 P1 Na1 72.6(5) 6_566 6_566
O5 P1 Na1 42.5(5) 12_665 6_566
O8 P1 Na1 140.5(2) . 6_566
O5 P1 Na1 42.5(5) . 12_665
O5 P1 Na1 107.6(6) 6_566 12_665
O5 P1 Na1 72.6(5) 12_665 12_665
O8 P1 Na1 140.5(2) . 12_665
Na1 P1 Na1 66.8(3) 6_566 12_665
O5 P1 Na1 72.6(5) . .
O5 P1 Na1 42.5(5) 6_566 .
O5 P1 Na1 107.6(6) 12_665 .
O8 P1 Na1 140.5(2) . .
Na1 P1 Na1 66.8(3) 6_566 .
Na1 P1 Na1 66.8(3) 12_665 .
W3 O1 W2 145.7(8) . .
W2 O2 W1 120.9(6) . 8_566
W1 O4 Co1 117.6(6) . .
W1 O4 Na1 126.4(7) . .
Co1 O4 Na1 114.1(6) . .
P1 O5 Co1 123.7(7) . .
P1 O5 Na1 113.8(7) . 12_665
Co1 O5 Na1 116.7(6) . 12_665
W2 O6 Co1 117.1(6) . 8_566
Co2 O7 Co1 92.5(5) . 3
Co2 O7 Co1 93.1(5) . 5_564
Co1 O7 Co1 133.0(6) 3 5_564
P1 O8 Co2 120.0(5) . 4_575
P1 O8 Co2 120.0(5) . .
Co2 O8 Co2 97.2(6) 4_575 .
P1 O8 Co2 120.0(5) . 3
Co2 O8 Co2 97.2(6) 4_575 3
Co2 O8 Co2 97.2(6) . 3
W1 O9 W2 163.8(8) . .
As1 O10 Co1 125.7(6) . 8_566
As1 O10 W2 125.1(7) . .
Co1 O10 W2 91.0(4) 8_566 .
As1 O10 W1 122.4(6) . 8_566
Co1 O10 W1 91.2(4) 8_566 8_566
W2 O10 W1 91.5(4) . 8_566
W3 O11 W4 64.3(5) . 11_465
W3 O11 W1 144.3(9) . .
W4 O11 W1 141.5(8) 11_465 .
As1 O12 W3 122.5(5) . 8_566
As1 O12 W3 122.5(5) . .
W3 O12 W3 93.8(7) 8_566 .
As1 O12 W3 122.5(5) . 11_465
W3 O12 W3 93.8(7) 8_566 11_465
W3 O12 W3 93.8(7) . 11_465
As1 O12 W4 123.9(5) . 11_465
W3 O12 W4 113.5(10) 8_566 11_465
W3 O12 W4 51.5(3) . 11_465
W3 O12 W4 47.4(3) 11_465 11_465
As1 O12 W4 123.9(5) . 8_566
W3 O12 W4 47.4(3) 8_566 8_566
W3 O12 W4 113.5(10) . 8_566
W3 O12 W4 51.5(3) 11_465 8_566
W4 O12 W4 91.8(7) 11_465 8_566
O4W Na1 O4W 24(3) 6_566 .
O4W Na1 O2W 156(2) 6_566 .
O4W Na1 O2W 169.1(15) . .
O4W Na1 O4 116(2) 6_566 .
O4W Na1 O4 92.2(12) . .
O2W Na1 O4 84.5(6) . .
O4W Na1 O1W 96.8(19) 6_566 .
O4W Na1 O1W 93.0(13) . .
O2W Na1 O1W 97.2(8) . .
O4 Na1 O1W 88.5(6) . .
O4W Na1 O1W 75(2) 6_566 84_465
O4W Na1 O1W 97.2(13) . 84_465
O2W Na1 O1W 88.0(7) . 84_465
O4 Na1 O1W 166.2(7) . 84_465
O1W Na1 O1W 81.0(4) . 84_465
O4W Na1 O5 77.2(19) 6_566 6_566
O4W Na1 O5 81.5(13) . 6_566
O2W Na1 O5 88.4(7) . 6_566
O4 Na1 O5 94.0(5) . 6_566
O1W Na1 O5 174.0(7) . 6_566
O1W Na1 O5 97.3(6) 84_465 6_566
O4W Na1 O4W 5.6(8) 6_566 12_665
O4W Na1 O4W 23.4(15) . 12_665
O2W Na1 O4W 153.5(14) . 12_665
O4 Na1 O4W 113.7(14) . 12_665
O1W Na1 O4W 102.1(12) . 12_665
O1W Na1 O4W 77.4(14) 84_465 12_665
O5 Na1 O4W 71.9(11) 6_566 12_665
O4W Na1 O3W 24.9(18) 6_566 .
O4W Na1 O3W 31.3(12) . .
O2W Na1 O3W 157.8(7) . .
O4 Na1 O3W 113.7(5) . .
O1W Na1 O3W 71.9(5) . .
O1W Na1 O3W 71.5(5) 84_465 .
O5 Na1 O3W 102.1(5) 6_566 .
O4W Na1 O3W 30.2(10) 12_665 .
O4W Na1 P1 65.1(17) 6_566 .
O4W Na1 P1 61.8(12) . .
O2W Na1 P1 107.4(7) . .
O4 Na1 P1 82.0(4) . .
O1W Na1 P1 152.5(6) . .
O1W Na1 P1 111.3(5) 84_465 .
O5 Na1 P1 23.7(3) 6_566 .
O4W Na1 P1 59.5(11) 12_665 .
O3W Na1 P1 88.3(3) . .
O4W Na1 Na1 41(2) 6_566 12_665
O4W Na1 Na1 17.4(12) . 12_665
O2W Na1 Na1 155.4(6) . 12_665
O4 Na1 Na1 75.1(5) . 12_665
O1W Na1 Na1 96.0(5) . 12_665
O1W Na1 Na1 114.6(5) 84_465 12_665
O5 Na1 Na1 79.4(3) 6_566 12_665
O4W Na1 Na1 39.0(13) 12_665 12_665
O3W Na1 Na1 46.81(18) . 12_665
P1 Na1 Na1 56.61(17) . 12_665
O4W Na1 Na1 25(2) 6_566 6_566
O4W Na1 Na1 46.3(11) . 6_566
O2W Na1 Na1 130.4(7) . 6_566
O4 Na1 Na1 130.3(5) . 6_566
O1W Na1 Na1 115.0(5) . 6_566
O1W Na1 Na1 62.9(5) 84_465 6_566
O5 Na1 Na1 59.4(4) 6_566 6_566
O4W Na1 Na1 23.3(12) 12_665 6_566
O3W Na1 Na1 46.81(18) . 6_566
P1 Na1 Na1 56.61(17) . 6_566
Na1 Na1 Na1 60.000(1) 12_665 6_566
Na1 O1W Na1 111.0(8) . 78_564
Na1 O3W Na1 86.4(4) 84_465 78_564
Na1 O3W Na1 180.0(5) 84_465 12_665
Na1 O3W Na1 93.6(4) 78_564 12_665
Na1 O3W Na1 86.4(4) 84_465 73_575
Na1 O3W Na1 86.4(4) 78_564 73_575
Na1 O3W Na1 93.6(4) 12_665 73_575
Na1 O3W Na1 93.6(4) 84_465 .
Na1 O3W Na1 93.6(4) 78_564 .
Na1 O3W Na1 86.4(4) 12_665 .
Na1 O3W Na1 180.000(1) 73_575 .
Na1 O3W Na1 93.6(4) 84_465 6_566
Na1 O3W Na1 180.0(4) 78_564 6_566
Na1 O3W Na1 86.4(4) 12_665 6_566
Na1 O3W Na1 93.6(4) 73_575 6_566
Na1 O3W Na1 86.4(4) . 6_566
O4W O4W O4W 60.00(2) 12_665 6_566
O4W O4W Na1 118(8) 12_665 12_665
O4W O4W Na1 165.9(18) 6_566 12_665
O4W O4W Na1 97(5) 12_665 .
O4W O4W Na1 38(5) 6_566 .
Na1 O4W Na1 137(3) 12_665 .
O4W O4W Na1 8.5(11) 12_665 6_566
O4W O4W Na1 60(5) 6_566 6_566
Na1 O4W Na1 116(3) 12_665 6_566
Na1 O4W Na1 94.7(15) . 6_566

loop_
_geom_bond_atom_site_label_1
_geom_bond_atom_site_label_2
_geom_bond_distance
_geom_bond_site_symmetry_2
W1 O3 1.716(14) .
W1 O4 1.828(13) .
W1 O9 1.855(13) .
W1 O2 1.979(13) 11_465
W1 O11 2.018(14) .
W1 O10 2.376(12) 11_465
W2 O13 1.702(13) .
W2 O6 1.771(12) .
W2 O9 1.949(13) .
W2 O2 1.931(13) .
W2 O1 2.023(14) .
W2 O10 2.373(12) .
W3 O14 1.75(3) .
W3 O1 1.898(14) .
W3 O11 1.898(14) .
W3 O16 1.894(3) .
W3 O16 2.048(3) 11_465
W3 O12 2.335(13) .
O16 W3 2.048(3) 8_566
As1 O10 1.674(12) 11_465
As1 O10 1.674(12) .
As1 O10 1.674(12) 8_566
As1 O12 1.73(3) .
Co1 O5 2.061(12) .
Co1 O4 2.082(13) .
Co1 O7 2.104(12) 3
Co1 O7 2.082(12) 9_465
Co1 O6 2.139(12) 11_465
Co1 O10 2.308(13) 11_465
Co2 O7 2.078(11) 7_564
Co2 O7 2.078(11) .
Co2 O7 2.078(11) 10_665
Co2 O8 2.164(10) 4_575
Co2 O8 2.164(10) .
Co2 O8 2.164(10) 3
P1 O5 1.526(12) .
P1 O5 1.526(12) 6_566
P1 O5 1.526(12) 12_665
P1 O8 1.55(2) .
P1 Na1 3.472(13) 6_566
P1 Na1 3.472(13) 12_665
P1 Na1 3.472(13) .
O2 W1 1.979(13) 8_566
O4 Na1 2.404(16) .
O5 Na1 2.562(17) 12_665
O6 Co1 2.139(12) 8_566
O7 Co1 2.104(12) 3
O7 Co1 2.082(12) 5_564
O8 Co2 2.164(10) 4_575
O8 Co2 2.164(10) 3
O10 Co1 2.308(13) 8_566
O10 W1 2.376(12) 8_566
O11 W4 1.951(15) 11_465
O12 W3 2.335(13) 8_566
O12 W3 2.335(13) 11_465
O12 W4 2.376(14) 11_465
O12 W4 2.376(14) 8_566
Na1 O4W 1.68(5) 6_566
Na1 O4W 2.41(7) .
Na1 O2W 2.41(2) .
Na1 O1W 2.455(19) .
Na1 O1W 2.49(2) 84_465
Na1 O5 2.562(17) 6_566
Na1 O4W 2.77(5) 12_665
Na1 O3W 2.792(12) .
Na1 Na1 3.82(2) 12_665
Na1 Na1 3.82(2) 6_566
O1W Na1 2.49(2) 78_564
O3W Na1 2.792(12) 84_465
O3W Na1 2.792(12) 78_564
O3W Na1 2.792(12) 12_665
O3W Na1 2.792(12) 73_575
O3W Na1 2.792(12) 6_566
O4W O4W 1.11(8) 12_665
O4W O4W 1.11(8) 6_566
O4W Na1 1.68(5) 12_665
O4W Na1 2.77(5) 6_566
